data_1575832
loop_
_publ_author_name
'Seyfried, Maximilian D.'
'Gemen, Julius'
'Wyszynski, Leonard'
'Giard, Carl L.'
'Daniliuc, Constantin G.'
'Sch&#xf6;nhoff, Monika'
'Doltsinis, Nikos L.'
'Glorius, Frank'
'Ravoo, Bart Jan'

_publ_section_title
;
 Azobisheteroarene photoswitches based on isoxazoles and pyrazoles:
 tunable photostationary states, thermal relaxation and sensitization
 under confinement.
;
_journal_issue 41
_journal_name_full 'Chemical science'
_journal_page_first 19448
_journal_page_last 19455
_journal_paper_doi 10.1039/d5sc04412j
_journal_volume 16
_journal_year 2025
_chemical_formula_moiety 'C9 H10 N4 O2'
_chemical_formula_sum 'C9 H10 N4 O2'
_chemical_formula_weight 206.21
_space_group_crystal_system orthorhombic
_space_group_IT_number 33
_space_group_name_Hall 'P 2c -2n'
_space_group_name_H-M_alt 'P n a 21'
_atom_sites_solution_hydrogens geom
_atom_sites_solution_primary 'Intrinsic Phasing'
_audit_creation_method
;
FinalCif 2024.9-0 by Daniel Kratzert, Freiburg 2025, 
https://dkratzert.de/finalcif.html
;
_audit_update_record
;
2025-06-11 deposited with the CCDC.	2025-09-09 downloaded from the CCDC.
;
_cell_angle_alpha 90
_cell_angle_beta 90
_cell_angle_gamma 90
_cell_formula_units_Z 4
_cell_length_a 20.9217(13)
_cell_length_b 4.4554(2)
_cell_length_c 10.4846(6)
_cell_measurement_reflns_used 5772
_cell_measurement_temperature 100(2)
_cell_measurement_theta_max 27.4755
_cell_measurement_theta_min 2.7505
_cell_measurement_wavelength 0.71073
_cell_volume 977.32(9)
_computing_cell_refinement 'SAINT V8.41 (Bruker AXS LLC)'
_computing_data_collection 'Bruker Instrument Service v8.5.5.6'
_computing_data_reduction 'SAINT V8.41 (Bruker AXS LLC)'
_computing_molecular_graphics 'shelXle (C.B. Huebschle, rev 1503)'
_computing_structure_refinement 'SHELXL-2019/2 (Sheldrick, 2019)'
_computing_structure_solution 'SHELXT 2018/2 (Sheldrick, 2018)'
_diffrn_ambient_environment N2
_diffrn_ambient_temperature 100(2)
_diffrn_detector CPAD
_diffrn_detector_area_resol_mean 7.391
_diffrn_detector_type 'Bruker PHOTON III'
_diffrn_measured_fraction_theta_full 0.999
_diffrn_measured_fraction_theta_max 0.999
_diffrn_measurement_details
;<Phi   scan: start=   0.0; len= 180.0; end= 180.0 at [Counterclockwise Eulerian 
angles: dx= 42.20 mm theta=   0.000 deg omega= 359.849 deg chi=  54.740 deg] 
measure for 2.0 seconds; frame angle 1.00 degrees, wavelength=0.71073>
<Phi   scan: start= 180.0; len= 180.0; end= 360.0 at [Counterclockwise Eulerian 
angles: dx= 42.20 mm theta=   0.000 deg omega= 359.849 deg chi=  54.740 deg] 
measure for 2.0 seconds; frame angle 1.00 degrees, wavelength=0.71073>
<Phi   scan: start= 312.5; len= 142.8; end= 455.3 at [Counterclockwise Eulerian 
angles: dx= 42.00 mm theta=   3.062 deg omega=   7.853 deg chi= -46.500 deg] 
measure for 25.0 seconds; frame angle 0.60 degrees, wavelength=0.71073>
<Omega scan: start=   8.9; len= 105.0; end= 113.9 at [Counterclockwise Eulerian 
angles: dx= 42.00 mm theta=   3.062 deg phi= 360.000 deg chi= -46.500 deg] 
measure for 25.0 seconds; frame angle 0.60 degrees, wavelength=0.71073>
<Phi   scan: start=  40.5; len= 142.8; end= 183.3 at [Counterclockwise Eulerian 
angles: dx= 42.00 mm theta=   3.062 deg omega=  10.771 deg chi= -38.000 deg] 
measure for 25.0 seconds; frame angle 0.60 degrees, wavelength=0.71073>
;
_diffrn_measurement_device 'KAPPA diffractometer'
_diffrn_measurement_device_type 'Bruker D8 VENTURE'
_diffrn_measurement_method '\w and \f scans'
_diffrn_measurement_specimen_support 'MiTeGen micromount'
_diffrn_radiation_monochromator 'multilayer mirror'
_diffrn_radiation_probe x-ray
_diffrn_radiation_type 'Mo K\a'
_diffrn_radiation_wavelength 0.71073
_diffrn_reflns_av_R_equivalents 0.0353
_diffrn_reflns_av_unetI/netI 0.0240
_diffrn_reflns_Laue_measured_fraction_full 0.999
_diffrn_reflns_Laue_measured_fraction_max 0.999
_diffrn_reflns_limit_h_max 27
_diffrn_reflns_limit_h_min -27
_diffrn_reflns_limit_k_max 5
_diffrn_reflns_limit_k_min -5
_diffrn_reflns_limit_l_max 13
_diffrn_reflns_limit_l_min -13
_diffrn_reflns_number 13266
_diffrn_reflns_point_group_measured_fraction_full 0.998
_diffrn_reflns_point_group_measured_fraction_max 0.997
_diffrn_reflns_reduction_process narrow-frame
_diffrn_reflns_theta_full 25.242
_diffrn_reflns_theta_max 27.509
_diffrn_reflns_theta_min 1.947
_diffrn_source 'microfocus sealed tube'
_diffrn_source_current 1.6
_diffrn_source_target Mo
_diffrn_source_type 'INCOATEC I\mS Diamant II'
_diffrn_source_voltage 50
_exptl_absorpt_coefficient_mu 0.104
_exptl_absorpt_correction_T_max 0.996
_exptl_absorpt_correction_T_min 0.97
_exptl_absorpt_correction_type multi-scan
_exptl_absorpt_process_details
;Krause, L., Herbst-Irmer, R., Sheldrick, G. M., Stalke, D. (2015).
"Comparison of silver and molybdenum microfocus X-ray sources for single-crystal
 structure determination"
J. Appl. Cryst. 48, 3-10.
doi:10.1107/S1600576714022985
;
_exptl_crystal_colour yellow
_exptl_crystal_density_diffrn 1.401
_exptl_crystal_description needle
_exptl_crystal_F_000 432
_exptl_crystal_recrystallization_method 'The crystals were crystallised from acetonitrile.'
_exptl_crystal_size_max 0.3
_exptl_crystal_size_mid 0.068
_exptl_crystal_size_min 0.041
_refine_diff_density_max 0.195
_refine_diff_density_min -0.195
_refine_diff_density_rms 0.039
_refine_ls_abs_structure_details
;
 Flack x determined using 950 quotients [(I+)-(I-)]/[(I+)+(I-)]
 (Parsons, Flack and Wagner, Acta Cryst. B69 (2013) 249-259).
;
_refine_ls_abs_structure_Flack -0.2(4)
_refine_ls_extinction_method none
_refine_ls_goodness_of_fit_ref 1.035
_refine_ls_hydrogen_treatment constr
_refine_ls_matrix_type full
_refine_ls_number_parameters 139
_refine_ls_number_reflns 2232
_refine_ls_number_restraints 1
_refine_ls_restrained_S_all 1.034
_refine_ls_R_factor_all 0.0332
_refine_ls_R_factor_gt 0.0306
_refine_ls_shift/su_max 0.000
_refine_ls_shift/su_mean 0.000
_refine_ls_structure_factor_coef Fsqd
_refine_ls_weighting_details 'w=1/[\s^2^(Fo^2^)+(0.0491P)^2^+0.1637P] where P=(Fo^2^+2Fc^2^)/3'
_refine_ls_weighting_scheme calc
_refine_ls_wR_factor_gt 0.0780
_refine_ls_wR_factor_ref 0.0801
_reflns_Friedel_coverage 0.893
_reflns_Friedel_fraction_full 0.998
_reflns_Friedel_fraction_max 0.994
_reflns_number_gt 2112
_reflns_number_total 2232
_reflns_threshold_expression 'I > 2\s(I)'
_cod_data_source_file d5sc04412j2.cif
_cod_data_source_block rav10796_E-3iz-4iz
_cod_depositor_comments
;
The following automatic conversions were performed:

data item '_exptl_absorpt_correction_type' value 'Multi-Scan' was
changed to 'multi-scan' in accordance with the
/home/data/users/saulius/crontab/automatic-downloads/rss-feeds/RSC/lib/dictionaries/cif_core.dic
dictionary named 'cif_core.dic' version 2.4.2 last updated on
2011-04-26.

Automatic conversion script
Id: cif_fix_values 8170 2020-07-09 18:12:32Z antanas 

 Adding full bibliography for 1575831--1575832.cif.
;
_cod_database_code 1575832
_shelx_shelxl_version_number 2019/3
_shelx_space_group_comment
;
The symmetry employed for this shelxl refinement is uniquely defined
by the following loop, which should always be used as a source of
symmetry information in preference to the above space-group names.
They are only intended as comments.
;
_exptl_bruker_absorpt_correction_t_ratio 0.9443
_shelx_estimated_absorpt_t_min 0.970
_shelx_estimated_absorpt_t_max 0.996
_bruker_diffrn_measurement_temperature_device 'Oxford Cryostream 1000'
_diffrn_measurement_bruker_total_exposure_time 16995.0
_diffrn_reflns_bruker_av_norm_i 442.943
_diffrn_reflns_bruker_number_gt 14566
_computing_bruker_data_scaling 'SADABS-2016/2 - Bruker AXS area detector scaling and absorption correction'
_geom_details
; All esds (except the esd in the dihedral angle between two l.s. planes)
 are estimated using the full covariance matrix.  The cell esds are taken
 into account individually in the estimation of esds in distances, angles
 and torsion angles; correlations between esds in cell parameters are only
 used when they are defined by crystal symmetry.  An approximate (isotropic)
 treatment of cell esds is used for estimating esds involving l.s. planes.
;

loop_
_space_group_symop_operation_xyz
'x, y, z'
'-x, -y, z+1/2'
'x+1/2, -y+1/2, z'
'-x+1/2, y+1/2, z+1/2'

loop_
_atom_site_label
_atom_site_type_symbol
_atom_site_fract_x
_atom_site_fract_y
_atom_site_fract_z
_atom_site_U_iso_or_equiv
_atom_site_adp_type
_atom_site_occupancy
_atom_site_site_symmetry_order
_atom_site_calc_flag
_atom_site_refinement_flags_posn
_atom_site_refinement_flags_adp
_atom_site_refinement_flags_occupancy
_atom_site_disorder_assembly
_atom_site_disorder_group
N1 N 0.33833(8) 0.2269(4) 0.59568(16) 0.0180(3) Uani 1 1 d . . . . .
N2 N 0.35205(7) 0.3536(4) 0.49086(16) 0.0176(3) Uani 1 1 d . . . . .
N3 N 0.27005(8) -0.1265(4) 0.68240(17) 0.0208(4) Uani 1 1 d . . . . .
N4 N 0.48127(8) 0.8663(4) 0.56270(16) 0.0218(4) Uani 1 1 d . . . . .
O1 O 0.21768(6) -0.3005(3) 0.64201(13) 0.0203(3) Uani 1 1 d . . . . .
O2 O 0.46929(7) 0.9034(3) 0.42863(14) 0.0227(3) Uani 1 1 d . . . . .
C1 C 0.20555(9) -0.2419(4) 0.51671(18) 0.0180(4) Uani 1 1 d . . . . .
C2 C 0.24791(9) -0.0376(4) 0.47246(18) 0.0186(4) Uani 1 1 d . . . . .
H2 H 0.251069 0.043759 0.388948 0.022 Uiso 1 1 calc R U . . .
C3 C 0.28658(9) 0.0263(4) 0.58057(18) 0.0168(4) Uani 1 1 d . . . . .
C4 C 0.14932(10) -0.3967(4) 0.46046(18) 0.0214(4) Uani 1 1 d . . . . .
H4A H 0.109986 -0.306918 0.493937 0.032 Uiso 1 1 calc R U . . .
H4B H 0.150617 -0.610134 0.482893 0.032 Uiso 1 1 calc R U . . .
H4C H 0.150273 -0.375121 0.367464 0.032 Uiso 1 1 calc R U . . .
C11 C 0.40176(8) 0.5602(4) 0.49933(19) 0.0173(4) Uani 1 1 d . . . . .
C12 C 0.42192(9) 0.7194(4) 0.39479(18) 0.0190(4) Uani 1 1 d . . . . .
C13 C 0.44066(9) 0.6639(4) 0.60215(19) 0.0191(4) Uani 1 1 d . . . . .
C14 C 0.39943(10) 0.7269(5) 0.2611(2) 0.0274(5) Uani 1 1 d . . . . .
H14A H 0.365168 0.875517 0.252632 0.041 Uiso 1 1 calc R U . . .
H14B H 0.383218 0.528399 0.237064 0.041 Uiso 1 1 calc R U . . .
H14C H 0.435022 0.781619 0.204926 0.041 Uiso 1 1 calc R U . . .
C15 C 0.43891(10) 0.5804(5) 0.73947(19) 0.0233(4) Uani 1 1 d . . . . .
H15A H 0.471040 0.696985 0.786086 0.035 Uiso 1 1 calc R U . . .
H15B H 0.448133 0.365849 0.748568 0.035 Uiso 1 1 calc R U . . .
H15C H 0.396404 0.623468 0.774226 0.035 Uiso 1 1 calc R U . . .

loop_
_atom_site_aniso_label
_atom_site_aniso_U_11
_atom_site_aniso_U_22
_atom_site_aniso_U_33
_atom_site_aniso_U_23
_atom_site_aniso_U_13
_atom_site_aniso_U_12
N1 0.0185(8) 0.0166(8) 0.0190(8) 0.0004(6) 0.0006(6) 0.0004(6)
N2 0.0176(7) 0.0159(7) 0.0194(7) 0.0000(6) 0.0012(6) 0.0005(6)
N3 0.0204(8) 0.0221(8) 0.0200(7) 0.0006(7) -0.0012(6) -0.0038(7)
N4 0.0211(8) 0.0210(9) 0.0232(9) -0.0009(7) 0.0003(6) -0.0019(6)
O1 0.0206(7) 0.0223(7) 0.0179(7) 0.0025(6) -0.0014(6) -0.0051(5)
O2 0.0228(7) 0.0213(7) 0.0239(7) 0.0023(6) 0.0015(6) -0.0036(5)
C1 0.0186(9) 0.0185(9) 0.0168(9) 0.0000(7) 0.0009(7) 0.0033(7)
C2 0.0198(9) 0.0195(8) 0.0164(8) 0.0016(7) 0.0007(7) -0.0001(7)
C3 0.0166(8) 0.0167(9) 0.0170(8) -0.0006(7) 0.0006(7) 0.0016(7)
C4 0.0202(9) 0.0228(9) 0.0213(10) -0.0013(8) -0.0009(7) -0.0022(7)
C11 0.0164(8) 0.0157(8) 0.0197(8) 0.0001(8) 0.0008(7) 0.0019(6)
C12 0.0162(9) 0.0185(9) 0.0224(10) -0.0006(8) 0.0015(7) 0.0010(7)
C13 0.0183(9) 0.0168(9) 0.0223(10) -0.0029(7) 0.0010(7) 0.0018(7)
C14 0.0268(11) 0.0324(11) 0.0229(10) 0.0066(9) -0.0007(8) -0.0045(8)
C15 0.0253(10) 0.0246(10) 0.0201(9) -0.0008(8) -0.0020(8) -0.0033(8)

loop_
_atom_type_symbol
_atom_type_description
_atom_type_scat_dispersion_real
_atom_type_scat_dispersion_imag
_atom_type_scat_source
C C 0.0033 0.0016 'International Tables Vol C Tables 4.2.6.8 and 6.1.1.4'
H H 0.0000 0.0000 'International Tables Vol C Tables 4.2.6.8 and 6.1.1.4'
N N 0.0061 0.0033 'International Tables Vol C Tables 4.2.6.8 and 6.1.1.4'
O O 0.0106 0.0060 'International Tables Vol C Tables 4.2.6.8 and 6.1.1.4'

loop_
_exptl_crystal_face_index_h
_exptl_crystal_face_index_k
_exptl_crystal_face_index_l
_exptl_crystal_face_perp_dist
-4 -1 2 0.146
0 -4 -1 0.02
0 4 1 0.025
0 0 1 0.017
0 0 -1 0.009
1 1 0 0.118
4 1 -2 0.129

loop_
_geom_angle_atom_site_label_1
_geom_angle_atom_site_label_2
_geom_angle_atom_site_label_3
_geom_angle
_geom_angle_site_symmetry_1
_geom_angle_site_symmetry_3
_geom_angle_publ_flag
N2 N1 C3 110.97(16) . . ?
N1 N2 C11 114.10(16) . . ?
C3 N3 O1 104.25(15) . . ?
C13 N4 O2 106.00(16) . . ?
C1 O1 N3 109.23(14) . . ?
C12 O2 N4 108.60(15) . . ?
C2 C1 O1 109.73(16) . . ?
C2 C1 C4 134.03(18) . . ?
O1 C1 C4 116.17(17) . . ?
C1 C2 C3 103.55(17) . . ?
C1 C2 H2 128.2 . . ?
C3 C2 H2 128.2 . . ?
N3 C3 N1 116.03(17) . . ?
N3 C3 C2 113.24(17) . . ?
N1 C3 C2 130.73(18) . . ?
C1 C4 H4A 109.5 . . ?
C1 C4 H4B 109.5 . . ?
H4A C4 H4B 109.5 . . ?
C1 C4 H4C 109.5 . . ?
H4A C4 H4C 109.5 . . ?
H4B C4 H4C 109.5 . . ?
C12 C11 N2 121.38(18) . . ?
C12 C11 C13 105.11(16) . . ?
N2 C11 C13 133.49(18) . . ?
O2 C12 C11 109.48(17) . . ?
O2 C12 C14 118.33(18) . . ?
C11 C12 C14 132.15(19) . . ?
N4 C13 C11 110.80(18) . . ?
N4 C13 C15 119.68(18) . . ?
C11 C13 C15 129.49(18) . . ?
C12 C14 H14A 109.5 . . ?
C12 C14 H14B 109.5 . . ?
H14A C14 H14B 109.5 . . ?
C12 C14 H14C 109.5 . . ?
H14A C14 H14C 109.5 . . ?
H14B C14 H14C 109.5 . . ?
C13 C15 H15A 109.5 . . ?
C13 C15 H15B 109.5 . . ?
H15A C15 H15B 109.5 . . ?
C13 C15 H15C 109.5 . . ?
H15A C15 H15C 109.5 . . ?
H15B C15 H15C 109.5 . . ?

loop_
_geom_bond_atom_site_label_1
_geom_bond_atom_site_label_2
_geom_bond_distance
_geom_bond_site_symmetry_2
_geom_bond_publ_flag
N1 N2 1.268(2) . ?
N1 C3 1.413(2) . ?
N2 C11 1.392(2) . ?
N3 C3 1.313(3) . ?
N3 O1 1.407(2) . ?
N4 C13 1.306(3) . ?
N4 O2 1.437(2) . ?
O1 C1 1.363(2) . ?
O2 C12 1.334(2) . ?
C1 C2 1.352(3) . ?
C1 C4 1.486(3) . ?
C2 C3 1.422(3) . ?
C2 H2 0.9500 . ?
C4 H4A 0.9800 . ?
C4 H4B 0.9800 . ?
C4 H4C 0.9800 . ?
C11 C12 1.372(3) . ?
C11 C13 1.428(3) . ?
C12 C14 1.479(3) . ?
C13 C15 1.487(3) . ?
C14 H14A 0.9800 . ?
C14 H14B 0.9800 . ?
C14 H14C 0.9800 . ?
C15 H15A 0.9800 . ?
C15 H15B 0.9800 . ?
C15 H15C 0.9800 . ?

loop_
_geom_hbond_atom_site_label_D
_geom_hbond_atom_site_label_H
_geom_hbond_atom_site_label_A
_geom_hbond_distance_DH
_geom_hbond_distance_HA
_geom_hbond_distance_DA
_geom_hbond_angle_DHA
_geom_hbond_site_symmetry_A
_geom_hbond_publ_flag
C2 H2 N3 0.95 2.65 3.570(3) 162.1 4_554 yes

loop_
_geom_torsion_atom_site_label_1
_geom_torsion_atom_site_label_2
_geom_torsion_atom_site_label_3
_geom_torsion_atom_site_label_4
_geom_torsion
_geom_torsion_site_symmetry_1
_geom_torsion_site_symmetry_2
_geom_torsion_site_symmetry_3
_geom_torsion_site_symmetry_4
_geom_torsion_publ_flag
C3 N1 N2 C11 178.54(15) . . . . ?
C3 N3 O1 C1 0.0(2) . . . . ?
C13 N4 O2 C12 -0.1(2) . . . . ?
N3 O1 C1 C2 0.3(2) . . . . ?
N3 O1 C1 C4 -177.04(15) . . . . ?
O1 C1 C2 C3 -0.5(2) . . . . ?
C4 C1 C2 C3 176.2(2) . . . . ?
O1 N3 C3 N1 178.90(14) . . . . ?
O1 N3 C3 C2 -0.3(2) . . . . ?
N2 N1 C3 N3 177.33(16) . . . . ?
N2 N1 C3 C2 -3.6(3) . . . . ?
C1 C2 C3 N3 0.5(2) . . . . ?
C1 C2 C3 N1 -178.58(19) . . . . ?
N1 N2 C11 C12 -179.17(17) . . . . ?
N1 N2 C11 C13 -0.8(3) . . . . ?
N4 O2 C12 C11 -0.2(2) . . . . ?
N4 O2 C12 C14 177.71(17) . . . . ?
N2 C11 C12 O2 179.25(15) . . . . ?
C13 C11 C12 O2 0.5(2) . . . . ?
N2 C11 C12 C14 1.7(3) . . . . ?
C13 C11 C12 C14 -177.1(2) . . . . ?
O2 N4 C13 C11 0.5(2) . . . . ?
O2 N4 C13 C15 -177.82(17) . . . . ?
C12 C11 C13 N4 -0.6(2) . . . . ?
N2 C11 C13 N4 -179.14(19) . . . . ?
C12 C11 C13 C15 177.5(2) . . . . ?
N2 C11 C13 C15 -1.1(3) . . . . ?

loop_
_bruker_diffrn_runs_axis
_bruker_diffrn_runs_distance
_bruker_diffrn_runs_theta
_bruker_diffrn_runs_omega
_bruker_diffrn_runs_phi
_bruker_diffrn_runs_chi
_bruker_diffrn_runs_width
_bruker_diffrn_runs_images
_bruker_diffrn_runs_time
_bruker_diffrn_runs_wavelength
_bruker_diffrn_runs_voltage
_bruker_diffrn_runs_current
_bruker_diffrn_runs_temperature
Phi 42.2 0.0 -0.1507498302674508 0.0 54.74 1.0 180 2.0 0.71073 50.0 1.6 100.14999999999998
Phi 42.2 0.0 -0.1507498302674508 180.0 54.74 1.0 180 2.0 0.71073 50.0 1.6 100.14999999999998
Phi 42.0 3.0615 7.853 -47.485 -46.5 0.6 238 25.0 0.71073 50.0 1.6 100.14999999999998
Omega 42.0 3.0615 8.853 0.0 -46.5 0.6 175 25.0 0.71073 50.0 1.6 100.14999999999998
Phi 42.0 3.0615 10.771 40.515 -38.0 0.6 238 25.0 0.71073 50.0 1.6 100.14999999999998
